data_7207883
loop_
_publ_author_name
'Chainok, Kittipong'
'Neville, Suzanne M.'
'Forsyth, Craig M.'
'Gee, William J.'
'Murray, Keith S.'
'Batten, Stuart R.'

_publ_section_title
;
 Supramolecular architecture of silver(I) coordination polymers containing
 polydentate N-donor ligands
;
_journal_issue 10
_journal_name_full CrystEngComm
_journal_page_first 3717
_journal_paper_doi 10.1039/c2ce25225b
_journal_volume 14
_journal_year 2012
_chemical_formula_moiety 'C9 H3 Ag N7'
_chemical_formula_sum 'C9 H3 Ag N7'
_chemical_formula_weight 317.05
_chemical_name_systematic
;
?
;
_space_group_IT_number 14
_symmetry_cell_setting monoclinic
_symmetry_Int_Tables_number 14
_symmetry_space_group_name_Hall '-P 2ybc'
_symmetry_space_group_name_H-M 'P 1 21/c 1'
_cell_angle_alpha 90
_cell_angle_beta 95.348(2)
_cell_angle_gamma 90
_cell_formula_units_Z 4
_cell_length_a 6.9167(5)
_cell_length_b 8.5461(5)
_cell_length_c 16.9167(12)
_cell_measurement_temperature 123(2)
_cell_volume 995.61(12)
_computing_cell_refinement 'Bruker Apex2 v2.0 (Bruker AXS, 2005)'
_computing_data_collection 'Bruker Apex2 v2.0 (Bruker AXS, 2005)'
_computing_data_reduction 'Bruker Apex2 v2.0 (Bruker AXS, 2005)'
_computing_molecular_graphics 'X-Seed (Barbour, 2001) ORTEP (Burnett & Johnson, 1996)'
_computing_publication_material 'CIFTAB (Sheldrick, 1997)'
_computing_structure_refinement 'SHELXL-97 (Sheldrick, 1997)'
_computing_structure_solution 'SHELXS-97 (Sheldrick, 1997)'
_diffrn_ambient_temperature 123(2)
_diffrn_measured_fraction_theta_full 0.990
_diffrn_measured_fraction_theta_max 0.990
_diffrn_measurement_device_type 'Bruker X8 APEX CCD'
_diffrn_measurement_method '0.5 deg frames in phi and omega'
_diffrn_radiation_monochromator graphite
_diffrn_radiation_source 'fine-focus sealed tube'
_diffrn_radiation_type MoK\a
_diffrn_radiation_wavelength 0.71073
_diffrn_radiation_wavelength_id all
_diffrn_reflns_av_R_equivalents 0.0543
_diffrn_reflns_av_sigmaI/netI 0.0281
_diffrn_reflns_limit_h_max 8
_diffrn_reflns_limit_h_min -8
_diffrn_reflns_limit_k_max 10
_diffrn_reflns_limit_k_min 0
_diffrn_reflns_limit_l_max 20
_diffrn_reflns_limit_l_min 0
_diffrn_reflns_number 1750
_diffrn_reflns_reduction_process
;
Lorentz and polarization correction applied
;
_diffrn_reflns_theta_full 25.00
_diffrn_reflns_theta_max 25.00
_diffrn_reflns_theta_min 1.54
_exptl_absorpt_coefficient_mu 2.010
_exptl_absorpt_correction_T_max 0.786
_exptl_absorpt_correction_T_min 0.721
_exptl_absorpt_correction_type multi-scan
_exptl_absorpt_process_details 'SADABS; Sheldrick, 1997'
_exptl_crystal_colour orange
_exptl_crystal_density_diffrn 2.115
_exptl_crystal_density_method 'not measured'
_exptl_crystal_description Block
_exptl_crystal_F_000 612.0
_exptl_crystal_size_max 0.24
_exptl_crystal_size_mid 0.14
_exptl_crystal_size_min 0.12
_refine_diff_density_max 0.843
_refine_diff_density_min -0.647
_refine_diff_density_rms 0.107
_refine_ls_extinction_method none
_refine_ls_goodness_of_fit_all 0.941
_refine_ls_goodness_of_fit_ref 0.941
_refine_ls_hydrogen_treatment mixed
_refine_ls_matrix_type full
_refine_ls_number_constraints 0
_refine_ls_number_parameters 154
_refine_ls_number_reflns 1750
_refine_ls_number_restraints 0
_refine_ls_R_factor_all 0.0369
_refine_ls_R_factor_gt 0.0318
_refine_ls_shift/su_max 0.000
_refine_ls_shift/su_mean 0.000
_refine_ls_structure_factor_coef Fsqd
_refine_ls_weighting_details 'calc w=1/[\s^2^(Fo^2^)+(0.1000P)^2^+0.0000P] where P=(Fo^2^+2Fc^2^)/3'
_refine_ls_weighting_scheme calc
_refine_ls_wR_factor_gt 0.1076
_refine_ls_wR_factor_ref 0.1168
_reflns_number_gt 1564
_reflns_number_total 1750
_reflns_threshold_expression I>2\s(I)
_cod_data_source_file c2ce25225b.txt
_cod_data_source_block Compound4
_cod_depositor_comments
;
The following automatic conversions were performed:

'_symmetry_cell_setting' value 'Monoclinic' changed to 'monoclinic'
according to /home/saulius/struct/CIF-dictionaries/cif_core.dic
dictionary named 'cif_core.dic' version 2.4.1 from 2010-06-29.

Automatic conversion script
Id: cif_fix_values 1715 2011-07-08 13:25:40Z adriana 
;
_cod_original_sg_symbol_H-M 'P 21/c'
_cod_database_code 7207883

loop_
_symmetry_equiv_pos_as_xyz
'x, y, z'
'-x, y+1/2, -z+1/2'
'-x, -y, -z'
'x, -y-1/2, z-1/2'

loop_
_atom_site_label
_atom_site_type_symbol
_atom_site_fract_x
_atom_site_fract_y
_atom_site_fract_z
_atom_site_U_iso_or_equiv
_atom_site_adp_type
_atom_site_occupancy
_atom_site_symmetry_multiplicity
_atom_site_calc_flag
_atom_site_refinement_flags
Ag1 Ag 0.20176(5) 0.86097(4) 0.424323(19) 0.0246(2) Uani 1 1 d .
N1 N 0.3474(6) 0.8821(4) 0.5535(2) 0.0185(8) Uani 1 1 d .
C1 C 0.3162(6) 1.0088(5) 0.5977(3) 0.0223(9) Uani 1 1 d .
H1 H 0.2545 1.0978 0.5730 0.027 Uiso 1 1 calc R
N2 N 0.4543(7) 0.6384(4) 0.4635(3) 0.0261(10) Uani 1 1 d .
C2 C 0.3718(6) 1.0127(5) 0.6784(3) 0.0247(10) Uani 1 1 d .
H2 H 0.3486 1.1020 0.7095 0.030 Uiso 1 1 calc R
N3 N 0.4984(5) 0.7531(4) 0.6690(2) 0.0231(8) Uani 1 1 d .
C3 C 0.4625(7) 0.8811(5) 0.7117(3) 0.0237(10) Uani 1 1 d .
H3 H 0.5012 0.8810 0.7670 0.028 Uiso 1 1 calc R
N4 N 0.5159(6) 0.4855(4) 0.5808(2) 0.0238(8) Uani 1 1 d .
C4 C 0.4379(6) 0.7614(5) 0.5921(2) 0.0186(9) Uani 1 1 d .
N5 N 0.1502(7) 0.8609(4) 0.2921(3) 0.0321(11) Uani 1 1 d .
C5 C 0.4721(6) 0.6198(5) 0.5426(3) 0.0173(9) Uani 1 1 d .
N6 N 0.0323(7) 1.1447(4) 0.0743(3) 0.0288(10) Uani 1 1 d .
C6 C 0.0842(7) 0.8704(5) 0.2261(3) 0.0236(10) Uani 1 1 d .
N7 N -0.1311(7) 0.6388(4) 0.0747(2) 0.0249(9) Uani 1 1 d .
C7 C 0.0146(7) 0.8825(5) 0.1469(3) 0.0198(9) Uani 1 1 d .
C8 C -0.0659(6) 0.7493(5) 0.1071(2) 0.0191(9) Uani 1 1 d .
C9 C 0.0244(6) 1.0252(5) 0.1063(2) 0.0213(9) Uani 1 1 d .

loop_
_atom_site_aniso_label
_atom_site_aniso_U_11
_atom_site_aniso_U_22
_atom_site_aniso_U_33
_atom_site_aniso_U_23
_atom_site_aniso_U_13
_atom_site_aniso_U_12
Ag1 0.0323(3) 0.0184(3) 0.0216(3) -0.00020(10) -0.00606(18) 0.00341(12)
N1 0.0191(19) 0.021(2) 0.0154(18) 0.0008(14) -0.0002(15) -0.0021(14)
C1 0.020(2) 0.014(2) 0.033(2) 0.0000(18) 0.0036(17) -0.0018(16)
N2 0.036(3) 0.020(2) 0.023(2) 0.0023(14) 0.0026(18) 0.0040(14)
C2 0.020(2) 0.028(3) 0.025(2) -0.0083(18) 0.0021(17) -0.0053(18)
N3 0.0193(19) 0.025(2) 0.0248(18) 0.0015(14) 0.0004(15) 0.0026(15)
C3 0.028(3) 0.026(3) 0.016(2) -0.0080(17) -0.0032(19) -0.0014(18)
N4 0.032(2) 0.016(2) 0.0237(18) -0.0004(15) 0.0053(16) 0.0012(15)
C4 0.011(2) 0.021(2) 0.0233(19) 0.0044(16) 0.0020(16) -0.0022(16)
N5 0.037(3) 0.031(3) 0.027(2) 0.0015(15) -0.003(2) -0.0029(16)
C5 0.009(2) 0.021(2) 0.022(2) 0.0036(16) 0.0015(16) -0.0059(15)
N6 0.039(3) 0.020(2) 0.028(2) 0.0018(15) 0.0068(19) 0.0000(15)
C6 0.025(3) 0.018(2) 0.028(3) -0.0014(16) 0.004(2) 0.0009(16)
N7 0.026(2) 0.019(2) 0.029(2) -0.0006(14) -0.0016(16) 0.0002(15)
C7 0.022(2) 0.022(2) 0.016(2) -0.0018(16) 0.0042(18) -0.0019(17)
C8 0.022(2) 0.015(2) 0.0205(19) 0.0038(17) 0.0030(17) 0.0011(17)
C9 0.023(2) 0.015(2) 0.025(2) -0.0045(18) 0.0013(17) 0.0021(17)

loop_
_atom_type_symbol
_atom_type_description
_atom_type_scat_dispersion_real
_atom_type_scat_dispersion_imag
_atom_type_scat_source
C C 0.0033 0.0016 'International Tables Vol C Tables 4.2.6.8 and 6.1.1.4'
H H 0.0000 0.0000 'International Tables Vol C Tables 4.2.6.8 and 6.1.1.4'
N N 0.0061 0.0033 'International Tables Vol C Tables 4.2.6.8 and 6.1.1.4'
Ag Ag -0.8971 1.1015 'International Tables Vol C Tables 4.2.6.8 and 6.1.1.4'

loop_
_geom_angle_atom_site_label_1
_geom_angle_atom_site_label_2
_geom_angle_atom_site_label_3
_geom_angle
_geom_angle_site_symmetry_1
_geom_angle_site_symmetry_3
N5 Ag1 N1 162.96(16) . .
N5 Ag1 N7 89.62(14) . 2
N1 Ag1 N7 89.30(13) . 2
N5 Ag1 N6 88.03(15) . 2_545
N1 Ag1 N6 106.09(14) . 2_545
N7 Ag1 N6 127.07(15) 2 2_545
N5 Ag1 N2 107.07(14) . .
N1 Ag1 N2 66.37(13) . .
N7 Ag1 N2 146.88(15) 2 .
N6 Ag1 N2 82.90(14) 2_545 .
C4 N1 C1 116.0(4) . .
C4 N1 Ag1 122.6(3) . .
C1 N1 Ag1 120.5(3) . .
N1 C1 C2 121.6(4) . .
N1 C1 H1 119.2 . .
C2 C1 H1 119.2 . .
N4 N2 C5 117.7(3) 3_666 .
N4 N2 Ag1 124.8(3) 3_666 .
C5 N2 Ag1 109.6(3) . .
C1 C2 C3 117.2(4) . .
C1 C2 H2 121.4 . .
C3 C2 H2 121.4 . .
C4 N3 C3 115.1(4) . .
N3 C3 C2 122.8(4) . .
N3 C3 H3 118.6 . .
C2 C3 H3 118.6 . .
N2 N4 C5 116.9(4) 3_666 .
N3 C4 N1 127.3(4) . .
N3 C4 C5 116.8(4) . .
N1 C4 C5 116.0(4) . .
C6 N5 Ag1 165.7(4) . .
N4 C5 N2 125.4(4) . .
N4 C5 C4 117.6(4) . .
N2 C5 C4 117.1(4) . .
C9 N6 Ag1 126.7(4) . 2
N5 C6 C7 177.4(5) . .
C8 N7 Ag1 149.6(3) . 2_545
C6 C7 C9 120.6(4) . .
C6 C7 C8 119.2(4) . .
C9 C7 C8 120.2(4) . .
N7 C8 C7 179.4(5) . .
N6 C9 C7 178.7(5) . .

loop_
_geom_bond_atom_site_label_1
_geom_bond_atom_site_label_2
_geom_bond_distance
_geom_bond_site_symmetry_2
Ag1 N5 2.232(4) .
Ag1 N1 2.326(4) .
Ag1 N7 2.425(3) 2
Ag1 N6 2.459(4) 2_545
Ag1 N2 2.625(4) .
N1 C4 1.344(5) .
N1 C1 1.345(6) .
C1 C2 1.383(6) .
C1 H1 0.9500 .
N2 N4 1.325(5) 3_666
N2 C5 1.342(6) .
C2 C3 1.382(6) .
C2 H2 0.9500 .
N3 C4 1.332(5) .
N3 C3 1.346(6) .
C3 H3 0.9500 .
N4 N2 1.325(5) 3_666
N4 C5 1.338(5) .
C4 C5 1.502(6) .
N5 C6 1.169(7) .
N6 C9 1.160(6) .
N6 Ag1 2.459(4) 2
C6 C7 1.385(7) .
N7 C8 1.162(5) .
N7 Ag1 2.425(3) 2_545
C7 C9 1.404(6) .
C7 C8 1.410(6) .
